data_7122080
loop_
_publ_author_name
'Manakin, Yu V.'
'Mironov, V. S.'
'Bazhenova, T. A.'
'Lyssenko, K. A.'
'Gilmutdinov, I. F.'
'Bikbaev, K. Sh'
'Masitov, A. A.'
'Yagubskii, E. B.'

_publ_section_title
;
 (Et<sub>4</sub>N)[Mo<sup>III</sup>(DAPBH)Cl<sub>2</sub>], the first
 pentagonal-bipyramidal Mo(iii) complex with a
 N<sub>3</sub>O<sub>2</sub>-type Schiff-base ligand: manifestation of
 unquenched orbital momentum and Ising-type magnetic anisotropy.
;
_journal_issue 72
_journal_name_full 'Chemical communications (Cambridge, England)'
_journal_page_first 10084
_journal_page_last 10087
_journal_paper_doi 10.1039/c8cc06038j
_journal_volume 54
_journal_year 2018
_chemical_formula_moiety 'C23 H19 Cl2 Mo N5 O2, C8 H20 N'
_chemical_formula_sum 'C31 H39 Cl2 Mo N6 O2'
_chemical_formula_weight 694.52
_space_group_crystal_system orthorhombic
_space_group_IT_number 33
_space_group_name_Hall 'P 2c -2n'
_space_group_name_H-M_alt 'P n a 21'
_symmetry_space_group_name_Hall 'P 2c -2n'
_symmetry_space_group_name_H-M 'P n a 21'
_atom_sites_solution_hydrogens geom
_audit_creation_method SHELXL-2014/6
_audit_update_record
;
2018-06-19 deposited with the CCDC.
2018-08-01 downloaded from the CCDC.
;
_cell_angle_alpha 90
_cell_angle_beta 90
_cell_angle_gamma 90
_cell_formula_units_Z 4
_cell_length_a 21.9939(8)
_cell_length_b 11.0133(4)
_cell_length_c 12.8402(4)
_cell_measurement_reflns_used 4682
_cell_measurement_temperature 120(2)
_cell_measurement_theta_max 28.32
_cell_measurement_theta_min 2.42
_cell_volume 3110.22(19)
_computing_cell_refinement 'Bruker SAINT'
_computing_data_collection 'Bruker APEX II'
_computing_data_reduction 'Bruker SAINT'
_computing_molecular_graphics 'Bruker SHELXTL'
_computing_publication_material 'Bruker SHELXTL'
_computing_structure_refinement 'SHELXL-97 (Sheldrick, 1997)'
_computing_structure_solution 'SHELXS-97 (Sheldrick, 1997)'
_diffrn_ambient_temperature 120(2)
_diffrn_measured_fraction_theta_full 1.000
_diffrn_measured_fraction_theta_max 1.000
_diffrn_measurement_device_type 'Bruker APEX II CCD area detector''
_diffrn_measurement_method 'omega scans'
_diffrn_radiation_type MoK\a
_diffrn_radiation_wavelength 0.71073
_diffrn_reflns_av_R_equivalents 0.0610
_diffrn_reflns_av_unetI/netI 0.0484
_diffrn_reflns_Laue_measured_fraction_full 1.000
_diffrn_reflns_Laue_measured_fraction_max 1.000
_diffrn_reflns_limit_h_max 30
_diffrn_reflns_limit_h_min -30
_diffrn_reflns_limit_k_max 15
_diffrn_reflns_limit_k_min -15
_diffrn_reflns_limit_l_max 17
_diffrn_reflns_limit_l_min -17
_diffrn_reflns_number 37734
_diffrn_reflns_point_group_measured_fraction_full 1.000
_diffrn_reflns_point_group_measured_fraction_max 1.000
_diffrn_reflns_theta_full 25.242
_diffrn_reflns_theta_max 28.999
_diffrn_reflns_theta_min 2.068
_exptl_absorpt_coefficient_mu 0.633
_exptl_absorpt_correction_type multi-scan
_exptl_absorpt_process_details SADABS
_exptl_crystal_colour black
_exptl_crystal_density_diffrn 1.483
_exptl_crystal_description block
_exptl_crystal_F_000 1436
_exptl_crystal_size_max 0.210
_exptl_crystal_size_mid 0.180
_exptl_crystal_size_min 0.160
_exptl_transmission_factor_max 0.906
_exptl_transmission_factor_min 0.879
_refine_diff_density_max 0.377
_refine_diff_density_min -0.289
_refine_diff_density_rms 0.068
_refine_ls_abs_structure_details
;
 Refined as an inversion twin.
;
_refine_ls_abs_structure_Flack 0.02(3)
_refine_ls_extinction_method none
_refine_ls_goodness_of_fit_ref 1.021
_refine_ls_hydrogen_treatment constr
_refine_ls_matrix_type full
_refine_ls_number_parameters 386
_refine_ls_number_reflns 8263
_refine_ls_number_restraints 1
_refine_ls_restrained_S_all 1.021
_refine_ls_R_factor_all 0.0448
_refine_ls_R_factor_gt 0.0327
_refine_ls_shift/su_max 0.003
_refine_ls_shift/su_mean 0.000
_refine_ls_structure_factor_coef Fsqd
_refine_ls_weighting_details 'w=1/[\s^2^(Fo^2^)+(0.0301P)^2^] where P=(Fo^2^+2Fc^2^)/3'
_refine_ls_weighting_scheme calc
_refine_ls_wR_factor_gt 0.0636
_refine_ls_wR_factor_ref 0.0679
_reflns_Friedel_coverage 0.918
_reflns_Friedel_fraction_full 1.000
_reflns_Friedel_fraction_max 1.000
_reflns_number_gt 7119
_reflns_number_total 8263
_reflns_threshold_expression I>2\s(I)
_cod_data_source_file c8cc06038j2.cif
_cod_data_source_block mo_2
_cod_depositor_comments 'Adding full bibliography for 7122079--7122080.cif.'
_cod_database_code 7122080
_shelx_space_group_comment
;
The symmetry employed for this shelxl refinement is uniquely defined
by the following loop, which should always be used as a source of
symmetry information in preference to the above space-group names.
They are only intended as comments.
;
_shelx_estimated_absorpt_t_min 0.879
_shelx_estimated_absorpt_t_max 0.906
_shelxl_version_number 2014/6

loop_
_space_group_symop_operation_xyz
'x, y, z'
'-x, -y, z+1/2'
'x+1/2, -y+1/2, z'
'-x+1/2, y+1/2, z+1/2'

loop_
_atom_site_label
_atom_site_type_symbol
_atom_site_fract_x
_atom_site_fract_y
_atom_site_fract_z
_atom_site_U_iso_or_equiv
_atom_site_adp_type
_atom_site_occupancy
_atom_site_site_symmetry_order
_atom_site_calc_flag
_atom_site_refinement_flags_posn
_atom_site_refinement_flags_adp
Mo1 Mo 0.60314(2) 0.65095(2) 0.48501(3) 0.01587(7) Uani 1 1 d . .
Cl1 Cl 0.65401(4) 0.72204(10) 0.64156(8) 0.0270(2) Uani 1 1 d . .
Cl2 Cl 0.54728(4) 0.57081(8) 0.33598(7) 0.02214(19) Uani 1 1 d . .
O1 O 0.58996(11) 0.4844(2) 0.5590(2) 0.0215(6) Uani 1 1 d . .
O2 O 0.52132(11) 0.6676(2) 0.5645(2) 0.0194(6) Uani 1 1 d . .
N1 N 0.66359(14) 0.7464(3) 0.3931(3) 0.0187(7) Uani 1 1 d . .
N2 N 0.67758(14) 0.5371(3) 0.4501(2) 0.0178(6) Uani 1 1 d . .
N3 N 0.67946(11) 0.4181(2) 0.4875(3) 0.0188(5) Uani 1 1 d . .
N4 N 0.56427(14) 0.8215(3) 0.4497(2) 0.0186(7) Uani 1 1 d . .
N5 N 0.50603(11) 0.8516(3) 0.4858(4) 0.0204(5) Uani 1 1 d . .
C1 C 0.71852(17) 0.6960(4) 0.3613(3) 0.0204(8) Uani 1 1 d . .
C2 C 0.75992(18) 0.7605(4) 0.3005(3) 0.0259(9) Uani 1 1 d . .
H2A H 0.7974 0.7241 0.2810 0.031 Uiso 1 1 calc R U
C3 C 0.74657(19) 0.8779(4) 0.2685(3) 0.0312(10) Uani 1 1 d . .
H3A H 0.7746 0.9225 0.2272 0.037 Uiso 1 1 calc R U
C4 C 0.69163(19) 0.9286(4) 0.2981(3) 0.0273(9) Uani 1 1 d . .
H4A H 0.6816 1.0087 0.2766 0.033 Uiso 1 1 calc R U
C5 C 0.65094(18) 0.8630(3) 0.3591(3) 0.0213(8) Uani 1 1 d . .
C6 C 0.72491(16) 0.5738(4) 0.3945(3) 0.0194(8) Uani 1 1 d . .
C7 C 0.63052(17) 0.4010(3) 0.5438(3) 0.0177(7) Uani 1 1 d . .
C8 C 0.62058(17) 0.2813(4) 0.5935(3) 0.0192(8) Uani 1 1 d . .
C9 C 0.58020(17) 0.2726(4) 0.6772(3) 0.0214(8) Uani 1 1 d . .
H9A H 0.5593 0.3427 0.7010 0.026 Uiso 1 1 calc R U
C10 C 0.57062(19) 0.1614(4) 0.7256(3) 0.0278(9) Uani 1 1 d . .
H10A H 0.5440 0.1564 0.7837 0.033 Uiso 1 1 calc R U
C11 C 0.59957(19) 0.0584(4) 0.6899(3) 0.0290(9) Uani 1 1 d . .
H11A H 0.5922 -0.0177 0.7223 0.035 Uiso 1 1 calc R U
C12 C 0.63965(19) 0.0661(4) 0.6061(3) 0.0272(9) Uani 1 1 d . .
H12A H 0.6596 -0.0048 0.5814 0.033 Uiso 1 1 calc R U
C13 C 0.65052(18) 0.1772(3) 0.5587(3) 0.0237(8) Uani 1 1 d . .
H13A H 0.6784 0.1824 0.5025 0.028 Uiso 1 1 calc R U
C14 C 0.59218(18) 0.9034(4) 0.3915(3) 0.0216(8) Uani 1 1 d . .
C15 C 0.48826(16) 0.7626(3) 0.5452(3) 0.0190(8) Uani 1 1 d . .
C16 C 0.42754(17) 0.7678(4) 0.5957(3) 0.0193(8) Uani 1 1 d . .
C17 C 0.41656(17) 0.6964(4) 0.6839(3) 0.0210(8) Uani 1 1 d . .
H17A H 0.4481 0.6467 0.7110 0.025 Uiso 1 1 calc R U
C18 C 0.36023(18) 0.6973(4) 0.7321(3) 0.0232(8) Uani 1 1 d . .
H18A H 0.3536 0.6502 0.7930 0.028 Uiso 1 1 calc R U
C19 C 0.31352(18) 0.7674(4) 0.6912(3) 0.0254(9) Uani 1 1 d . .
H19A H 0.2747 0.7676 0.7236 0.031 Uiso 1 1 calc R U
C20 C 0.32364(18) 0.8372(4) 0.6029(3) 0.0256(9) Uani 1 1 d . .
H20A H 0.2914 0.8841 0.5744 0.031 Uiso 1 1 calc R U
C21 C 0.38038(18) 0.8389(4) 0.5559(3) 0.0251(9) Uani 1 1 d . .
H21A H 0.3872 0.8885 0.4965 0.030 Uiso 1 1 calc R U
C22 C 0.77767(17) 0.4933(4) 0.3705(3) 0.0256(9) Uani 1 1 d . .
H22A H 0.7891 0.4478 0.4331 0.038 Uiso 1 1 calc R U
H22B H 0.8122 0.5429 0.3476 0.038 Uiso 1 1 calc R U
H22C H 0.7664 0.4365 0.3151 0.038 Uiso 1 1 calc R U
C23 C 0.56444(19) 1.0222(4) 0.3632(3) 0.0269(9) Uani 1 1 d . .
H23A H 0.5256 1.0083 0.3279 0.040 Uiso 1 1 calc R U
H23B H 0.5919 1.0664 0.3166 0.040 Uiso 1 1 calc R U
H23C H 0.5576 1.0700 0.4265 0.040 Uiso 1 1 calc R U
N1S N 0.39341(13) 0.3416(3) 0.4939(4) 0.0219(7) Uani 1 1 d . .
C1S C 0.4330(2) 0.2829(4) 0.5770(4) 0.0330(10) Uani 1 1 d . .
H1SA H 0.4761 0.2964 0.5584 0.040 Uiso 1 1 calc R U
H1SB H 0.4254 0.3248 0.6440 0.040 Uiso 1 1 calc R U
C2S C 0.4232(3) 0.1479(5) 0.5930(4) 0.0458(13) Uani 1 1 d . .
H2SA H 0.4488 0.1195 0.6505 0.069 Uiso 1 1 calc R U
H2SB H 0.4341 0.1043 0.5291 0.069 Uiso 1 1 calc R U
H2SC H 0.3804 0.1327 0.6096 0.069 Uiso 1 1 calc R U
C3S C 0.32695(19) 0.3425(4) 0.5275(3) 0.0315(10) Uani 1 1 d . .
H3SA H 0.3017 0.3668 0.4672 0.038 Uiso 1 1 calc R U
H3SB H 0.3151 0.2587 0.5468 0.038 Uiso 1 1 calc R U
C4S C 0.3124(2) 0.4252(5) 0.6174(4) 0.0413(12) Uani 1 1 d . .
H4SA H 0.2703 0.4122 0.6394 0.062 Uiso 1 1 calc R U
H4SB H 0.3177 0.5098 0.5957 0.062 Uiso 1 1 calc R U
H4SC H 0.3398 0.4074 0.6756 0.062 Uiso 1 1 calc R U
C5S C 0.41728(17) 0.4701(3) 0.4816(4) 0.0281(8) Uani 1 1 d . .
H5SA H 0.4147 0.5119 0.5497 0.034 Uiso 1 1 calc R U
H5SB H 0.4607 0.4663 0.4616 0.034 Uiso 1 1 calc R U
C6S C 0.3838(2) 0.5441(4) 0.4020(4) 0.0409(12) Uani 1 1 d . .
H6SA H 0.4022 0.6248 0.3970 0.061 Uiso 1 1 calc R U
H6SB H 0.3411 0.5521 0.4229 0.061 Uiso 1 1 calc R U
H6SC H 0.3860 0.5036 0.3342 0.061 Uiso 1 1 calc R U
C7S C 0.3964(2) 0.2718(4) 0.3930(3) 0.0301(10) Uani 1 1 d . .
H7SA H 0.3669 0.3076 0.3435 0.036 Uiso 1 1 calc R U
H7SB H 0.3838 0.1869 0.4063 0.036 Uiso 1 1 calc R U
C8S C 0.4587(2) 0.2710(4) 0.3425(4) 0.0329(10) Uani 1 1 d . .
H8SA H 0.4575 0.2214 0.2792 0.049 Uiso 1 1 calc R U
H8SB H 0.4884 0.2369 0.3912 0.049 Uiso 1 1 calc R U
H8SC H 0.4704 0.3542 0.3245 0.049 Uiso 1 1 calc R U

loop_
_atom_site_aniso_label
_atom_site_aniso_U_11
_atom_site_aniso_U_22
_atom_site_aniso_U_33
_atom_site_aniso_U_23
_atom_site_aniso_U_13
_atom_site_aniso_U_12
Mo1 0.01413(12) 0.01845(13) 0.01502(12) 0.00230(16) 0.00049(16) 0.00087(11)
Cl1 0.0232(5) 0.0380(6) 0.0197(5) -0.0016(4) -0.0020(4) -0.0008(4)
Cl2 0.0204(4) 0.0256(5) 0.0204(4) -0.0015(4) -0.0010(4) -0.0026(4)
O1 0.0185(13) 0.0227(14) 0.0234(14) 0.0045(11) 0.0043(11) 0.0027(10)
O2 0.0148(12) 0.0210(14) 0.0223(14) 0.0027(11) 0.0007(11) 0.0042(10)
N1 0.0178(15) 0.0209(17) 0.0175(16) 0.0026(13) -0.0013(13) -0.0032(13)
N2 0.0171(15) 0.0216(16) 0.0147(14) 0.0024(12) -0.0002(11) 0.0012(12)
N3 0.0170(13) 0.0215(14) 0.0178(13) -0.0003(18) -0.0013(17) 0.0042(10)
N4 0.0180(15) 0.0197(16) 0.0181(15) 0.0007(11) -0.0010(12) 0.0002(12)
N5 0.0183(12) 0.0216(13) 0.0212(13) -0.0017(17) 0.001(2) 0.0020(11)
C1 0.0172(19) 0.028(2) 0.0158(18) 0.0000(15) -0.0002(14) -0.0037(15)
C2 0.021(2) 0.030(2) 0.027(2) 0.0002(17) 0.0041(16) -0.0025(17)
C3 0.028(2) 0.038(3) 0.028(2) 0.0081(18) 0.0039(18) -0.0099(18)
C4 0.028(2) 0.027(2) 0.027(2) 0.0075(17) -0.0025(18) -0.0038(17)
C5 0.022(2) 0.022(2) 0.0194(19) 0.0028(15) -0.0020(15) -0.0014(15)
C6 0.0179(19) 0.026(2) 0.0140(18) -0.0007(15) -0.0016(14) 0.0009(15)
C7 0.0176(18) 0.0189(19) 0.0166(18) -0.0005(14) -0.0021(15) 0.0011(14)
C8 0.0165(18) 0.023(2) 0.0178(18) 0.0016(15) -0.0052(14) 0.0002(15)
C9 0.0207(18) 0.0219(19) 0.0217(19) 0.0007(16) -0.0022(16) 0.0001(15)
C10 0.025(2) 0.032(2) 0.027(2) 0.0070(18) 0.0012(17) -0.0068(18)
C11 0.033(2) 0.024(2) 0.031(2) 0.0068(17) -0.012(2) -0.0041(18)
C12 0.032(2) 0.020(2) 0.030(2) -0.0015(17) -0.0099(18) 0.0016(17)
C13 0.025(2) 0.026(2) 0.0194(19) -0.0020(16) -0.0036(16) 0.0037(16)
C14 0.025(2) 0.020(2) 0.0199(19) -0.0017(16) -0.0051(15) -0.0024(15)
C15 0.0153(17) 0.022(2) 0.0195(19) -0.0042(15) -0.0035(15) 0.0025(15)
C16 0.0171(19) 0.023(2) 0.0181(18) -0.0025(15) -0.0015(15) 0.0018(15)
C17 0.0177(18) 0.024(2) 0.0215(19) -0.0001(16) -0.0032(15) 0.0027(15)
C18 0.022(2) 0.025(2) 0.022(2) -0.0009(16) -0.0001(16) -0.0017(16)
C19 0.0170(19) 0.033(2) 0.026(2) -0.0050(18) 0.0025(16) 0.0008(16)
C20 0.0204(19) 0.030(2) 0.026(2) 0.0007(18) -0.0025(16) 0.0049(17)
C21 0.026(2) 0.028(2) 0.0211(19) 0.0024(17) -0.0008(16) 0.0052(16)
C22 0.021(2) 0.029(2) 0.027(2) 0.0001(17) 0.0066(16) 0.0000(16)
C23 0.028(2) 0.019(2) 0.033(2) 0.0058(17) -0.0035(18) -0.0016(16)
N1S 0.0193(13) 0.0269(14) 0.0197(18) -0.0018(16) 0.0010(16) -0.0071(12)
C1S 0.032(2) 0.039(3) 0.027(2) 0.0039(19) -0.0065(19) -0.001(2)
C2S 0.052(3) 0.043(3) 0.043(3) 0.014(2) 0.005(2) 0.003(3)
C3S 0.023(2) 0.043(3) 0.029(2) -0.003(2) 0.0011(17) -0.0107(18)
C4S 0.033(3) 0.054(3) 0.036(3) -0.010(2) 0.012(2) -0.007(2)
C5S 0.0289(18) 0.0232(18) 0.032(2) -0.003(2) 0.007(3) -0.0041(14)
C6S 0.041(3) 0.041(3) 0.041(3) 0.008(2) 0.006(2) 0.006(2)
C7S 0.031(2) 0.035(3) 0.024(2) -0.0082(18) 0.0026(19) -0.0081(19)
C8S 0.032(2) 0.030(2) 0.037(3) -0.008(2) 0.005(2) -0.0017(18)

loop_
_atom_type_symbol
_atom_type_description
_atom_type_scat_dispersion_real
_atom_type_scat_dispersion_imag
_atom_type_scat_source
C C 0.0033 0.0016 'International Tables Vol C Tables 4.2.6.8 and 6.1.1.4'
H H 0.0000 0.0000 'International Tables Vol C Tables 4.2.6.8 and 6.1.1.4'
N N 0.0061 0.0033 'International Tables Vol C Tables 4.2.6.8 and 6.1.1.4'
O O 0.0106 0.0060 'International Tables Vol C Tables 4.2.6.8 and 6.1.1.4'
Cl Cl 0.1484 0.1585 'International Tables Vol C Tables 4.2.6.8 and 6.1.1.4'
Mo Mo -1.6832 0.6857 'International Tables Vol C Tables 4.2.6.8 and 6.1.1.4'

loop_
_geom_angle_atom_site_label_1
_geom_angle_atom_site_label_2
_geom_angle_atom_site_label_3
_geom_angle
N1 Mo1 O2 142.53(11)
N1 Mo1 O1 142.88(11)
O2 Mo1 O1 74.53(10)
N1 Mo1 N2 71.44(12)
O2 Mo1 N2 145.99(10)
O1 Mo1 N2 71.47(11)
N1 Mo1 N4 71.66(12)
O2 Mo1 N4 71.12(11)
O1 Mo1 N4 145.40(11)
N2 Mo1 N4 142.80(12)
N1 Mo1 Cl1 90.71(9)
O2 Mo1 Cl1 87.95(8)
O1 Mo1 Cl1 88.30(8)
N2 Mo1 Cl1 90.56(9)
N4 Mo1 Cl1 94.44(9)
N1 Mo1 Cl2 93.45(9)
O2 Mo1 Cl2 88.90(8)
O1 Mo1 Cl2 88.24(8)
N2 Mo1 Cl2 90.54(9)
N4 Mo1 Cl2 87.10(9)
Cl1 Mo1 Cl2 175.84(4)
C7 O1 Mo1 117.3(2)
C15 O2 Mo1 117.6(2)
C5 N1 C1 116.9(3)
C5 N1 Mo1 121.5(2)
C1 N1 Mo1 121.6(2)
C6 N2 N3 116.6(3)
C6 N2 Mo1 122.9(2)
N3 N2 Mo1 120.5(2)
C7 N3 N2 107.5(3)
C14 N4 N5 116.7(3)
C14 N4 Mo1 122.7(3)
N5 N4 Mo1 120.6(2)
C15 N5 N4 106.9(3)
C2 C1 N1 121.9(4)
C2 C1 C6 126.0(4)
N1 C1 C6 112.1(3)
C1 C2 C3 120.2(4)
C1 C2 H2A 119.9
C3 C2 H2A 119.9
C4 C3 C2 118.7(4)
C4 C3 H3A 120.7
C2 C3 H3A 120.7
C3 C4 C5 120.4(4)
C3 C4 H4A 119.8
C5 C4 H4A 119.8
N1 C5 C4 122.0(4)
N1 C5 C14 112.3(3)
C4 C5 C14 125.7(4)
N2 C6 C1 111.9(3)
N2 C6 C22 122.8(3)
C1 C6 C22 125.3(3)
O1 C7 N3 123.2(3)
O1 C7 C8 117.7(3)
N3 C7 C8 119.2(3)
C13 C8 C9 119.3(4)
C13 C8 C7 121.6(3)
C9 C8 C7 119.1(3)
C10 C9 C8 120.1(4)
C10 C9 H9A 119.9
C8 C9 H9A 119.9
C9 C10 C11 120.4(4)
C9 C10 H10A 119.8
C11 C10 H10A 119.8
C10 C11 C12 119.9(4)
C10 C11 H11A 120.1
C12 C11 H11A 120.1
C13 C12 C11 120.1(4)
C13 C12 H12A 120.0
C11 C12 H12A 120.0
C12 C13 C8 120.2(4)
C12 C13 H13A 119.9
C8 C13 H13A 119.9
N4 C14 C5 111.8(3)
N4 C14 C23 123.2(4)
C5 C14 C23 125.0(4)
N5 C15 O2 123.4(3)
N5 C15 C16 119.7(3)
O2 C15 C16 116.9(3)
C21 C16 C17 118.9(4)
C21 C16 C15 122.0(3)
C17 C16 C15 119.1(3)
C18 C17 C16 120.8(4)
C18 C17 H17A 119.6
C16 C17 H17A 119.6
C17 C18 C19 119.8(4)
C17 C18 H18A 120.1
C19 C18 H18A 120.1
C18 C19 C20 119.9(4)
C18 C19 H19A 120.0
C20 C19 H19A 120.0
C21 C20 C19 120.5(4)
C21 C20 H20A 119.8
C19 C20 H20A 119.8
C20 C21 C16 120.2(4)
C20 C21 H21A 119.9
C16 C21 H21A 119.9
C6 C22 H22A 109.5
C6 C22 H22B 109.5
H22A C22 H22B 109.5
C6 C22 H22C 109.5
H22A C22 H22C 109.5
H22B C22 H22C 109.5
C14 C23 H23A 109.5
C14 C23 H23B 109.5
H23A C23 H23B 109.5
C14 C23 H23C 109.5
H23A C23 H23C 109.5
H23B C23 H23C 109.5
C7S N1S C3S 106.7(3)
C7S N1S C1S 111.2(3)
C3S N1S C1S 110.7(4)
C7S N1S C5S 111.7(4)
C3S N1S C5S 110.8(3)
C1S N1S C5S 105.8(3)
C2S C1S N1S 115.5(4)
C2S C1S H1SA 108.4
N1S C1S H1SA 108.4
C2S C1S H1SB 108.4
N1S C1S H1SB 108.4
H1SA C1S H1SB 107.5
C1S C2S H2SA 109.5
C1S C2S H2SB 109.5
H2SA C2S H2SB 109.5
C1S C2S H2SC 109.5
H2SA C2S H2SC 109.5
H2SB C2S H2SC 109.5
C4S C3S N1S 115.1(4)
C4S C3S H3SA 108.5
N1S C3S H3SA 108.5
C4S C3S H3SB 108.5
N1S C3S H3SB 108.5
H3SA C3S H3SB 107.5
C3S C4S H4SA 109.5
C3S C4S H4SB 109.5
H4SA C4S H4SB 109.5
C3S C4S H4SC 109.5
H4SA C4S H4SC 109.5
H4SB C4S H4SC 109.5
C6S C5S N1S 114.0(4)
C6S C5S H5SA 108.7
N1S C5S H5SA 108.7
C6S C5S H5SB 108.7
N1S C5S H5SB 108.7
H5SA C5S H5SB 107.6
C5S C6S H6SA 109.5
C5S C6S H6SB 109.5
H6SA C6S H6SB 109.5
C5S C6S H6SC 109.5
H6SA C6S H6SC 109.5
H6SB C6S H6SC 109.5
N1S C7S C8S 114.2(3)
N1S C7S H7SA 108.7
C8S C7S H7SA 108.7
N1S C7S H7SB 108.7
C8S C7S H7SB 108.7
H7SA C7S H7SB 107.6
C7S C8S H8SA 109.5
C7S C8S H8SB 109.5
H8SA C8S H8SB 109.5
C7S C8S H8SC 109.5
H8SA C8S H8SC 109.5
H8SB C8S H8SC 109.5

loop_
_geom_bond_atom_site_label_1
_geom_bond_atom_site_label_2
_geom_bond_distance
Mo1 N1 2.066(3)
Mo1 O2 2.077(2)
Mo1 O1 2.086(3)
Mo1 N2 2.110(3)
Mo1 N4 2.113(3)
Mo1 Cl1 2.4301(10)
Mo1 Cl2 2.4392(10)
O1 C7 1.295(4)
O2 C15 1.298(4)
N1 C5 1.384(5)
N1 C1 1.391(5)
N2 C6 1.325(5)
N2 N3 1.396(4)
N3 C7 1.310(5)
N4 C14 1.322(5)
N4 N5 1.402(4)
N5 C15 1.302(5)
C1 C2 1.393(5)
C1 C6 1.419(6)
C2 C3 1.387(6)
C2 H2A 0.9500
C3 C4 1.384(6)
C3 H3A 0.9500
C4 C5 1.392(5)
C4 H4A 0.9500
C5 C14 1.429(5)
C6 C22 1.492(5)
C7 C8 1.481(5)
C8 C13 1.396(5)
C8 C9 1.397(5)
C9 C10 1.389(5)
C9 H9A 0.9500
C10 C11 1.380(6)
C10 H10A 0.9500
C11 C12 1.393(6)
C11 H11A 0.9500
C12 C13 1.387(6)
C12 H12A 0.9500
C13 H13A 0.9500
C14 C23 1.488(5)
C15 C16 1.485(5)
C16 C21 1.396(5)
C16 C17 1.400(5)
C17 C18 1.385(6)
C17 H17A 0.9500
C18 C19 1.388(6)
C18 H18A 0.9500
C19 C20 1.388(6)
C19 H19A 0.9500
C20 C21 1.386(6)
C20 H20A 0.9500
C21 H21A 0.9500
C22 H22A 0.9800
C22 H22B 0.9800
C22 H22C 0.9800
C23 H23A 0.9800
C23 H23B 0.9800
C23 H23C 0.9800
N1S C7S 1.509(6)
N1S C3S 1.524(5)
N1S C1S 1.520(6)
N1S C5S 1.517(4)
C1S C2S 1.516(6)
C1S H1SA 0.9900
C1S H1SB 0.9900
C2S H2SA 0.9800
C2S H2SB 0.9800
C2S H2SC 0.9800
C3S C4S 1.504(6)
C3S H3SA 0.9900
C3S H3SB 0.9900
C4S H4SA 0.9800
C4S H4SB 0.9800
C4S H4SC 0.9800
C5S C6S 1.500(7)
C5S H5SA 0.9900
C5S H5SB 0.9900
C6S H6SA 0.9800
C6S H6SB 0.9800
C6S H6SC 0.9800
C7S C8S 1.516(6)
C7S H7SA 0.9900
C7S H7SB 0.9900
C8S H8SA 0.9800
C8S H8SB 0.9800
C8S H8SC 0.9800

loop_
_geom_torsion_atom_site_label_1
_geom_torsion_atom_site_label_2
_geom_torsion_atom_site_label_3
_geom_torsion_atom_site_label_4
_geom_torsion
C6 N2 N3 C7 177.2(3)
Mo1 N2 N3 C7 -1.5(4)
C14 N4 N5 C15 -176.7(3)
Mo1 N4 N5 C15 4.7(4)
C5 N1 C1 C2 1.8(5)
Mo1 N1 C1 C2 -179.0(3)
C5 N1 C1 C6 -175.9(3)
Mo1 N1 C1 C6 3.2(4)
N1 C1 C2 C3 -1.0(6)
C6 C1 C2 C3 176.4(4)
C1 C2 C3 C4 -0.1(6)
C2 C3 C4 C5 0.3(6)
C1 N1 C5 C4 -1.6(5)
Mo1 N1 C5 C4 179.3(3)
C1 N1 C5 C14 176.9(3)
Mo1 N1 C5 C14 -2.2(4)
C3 C4 C5 N1 0.6(6)
C3 C4 C5 C14 -177.7(4)
N3 N2 C6 C1 -179.5(3)
Mo1 N2 C6 C1 -0.8(4)
N3 N2 C6 C22 0.9(5)
Mo1 N2 C6 C22 179.6(3)
C2 C1 C6 N2 -179.1(4)
N1 C1 C6 N2 -1.4(5)
C2 C1 C6 C22 0.5(6)
N1 C1 C6 C22 178.1(3)
Mo1 O1 C7 N3 2.2(5)
Mo1 O1 C7 C8 -178.2(2)
N2 N3 C7 O1 -0.5(5)
N2 N3 C7 C8 179.9(3)
O1 C7 C8 C13 160.8(4)
N3 C7 C8 C13 -19.6(5)
O1 C7 C8 C9 -19.1(5)
N3 C7 C8 C9 160.5(4)
C13 C8 C9 C10 0.7(6)
C7 C8 C9 C10 -179.4(3)
C8 C9 C10 C11 -1.8(6)
C9 C10 C11 C12 1.4(6)
C10 C11 C12 C13 0.1(6)
C11 C12 C13 C8 -1.1(6)
C9 C8 C13 C12 0.7(6)
C7 C8 C13 C12 -179.2(3)
N5 N4 C14 C5 -179.9(3)
Mo1 N4 C14 C5 -1.4(4)
N5 N4 C14 C23 -0.6(5)
Mo1 N4 C14 C23 177.9(3)
N1 C5 C14 N4 2.2(5)
C4 C5 C14 N4 -179.4(4)
N1 C5 C14 C23 -177.1(4)
C4 C5 C14 C23 1.3(6)
N4 N5 C15 O2 0.7(5)
N4 N5 C15 C16 -180.0(3)
Mo1 O2 C15 N5 -5.8(5)
Mo1 O2 C15 C16 174.9(2)
N5 C15 C16 C21 23.3(6)
O2 C15 C16 C21 -157.3(4)
N5 C15 C16 C17 -158.9(4)
O2 C15 C16 C17 20.5(5)
C21 C16 C17 C18 -1.0(6)
C15 C16 C17 C18 -179.0(4)
C16 C17 C18 C19 1.7(6)
C17 C18 C19 C20 -0.7(6)
C18 C19 C20 C21 -0.9(6)
C19 C20 C21 C16 1.6(6)
C17 C16 C21 C20 -0.6(6)
C15 C16 C21 C20 177.3(4)
C7S N1S C1S C2S -50.7(5)
C3S N1S C1S C2S 67.7(5)
C5S N1S C1S C2S -172.2(4)
C7S N1S C3S C4S -170.3(4)
C1S N1S C3S C4S 68.6(5)
C5S N1S C3S C4S -48.4(6)
C7S N1S C5S C6S 58.9(4)
C3S N1S C5S C6S -60.0(6)
C1S N1S C5S C6S -180.0(4)
C3S N1S C7S C8S 174.9(4)
C1S N1S C7S C8S -64.4(5)
C5S N1S C7S C8S 53.6(5)
